data_7719770
loop_
_publ_author_name
'Teixeira, Ricardo G.'
'Stenico, L&#xed;via'
'Fontrodona, Xavier'
'Romero, Isabel'
'Starosta, Rados&#x142;aw'
'Moreno, Maria Jo&#xe3;o'
'Tomaz, Ana Isabel'
'Gomes-da-Silva, L&#xed;gia C'
'Valente, Andreia'

_publ_section_title
;
 Lysosome-targeted Ru(II)-cyclopentadienyl organometallic anticancer
 complexes.
;
_journal_issue 2
_journal_name_full 'Dalton transactions (Cambridge, England : 2003)'
_journal_page_first 594
_journal_page_last 610
_journal_paper_doi 10.1039/d5dt01975c
_journal_volume 55
_journal_year 2026
_chemical_formula_moiety '4(C40 H35 N7 O3 P Ru), 4(F6 P), H2 O'
_chemical_formula_sum 'C160 H142 F24 N28 O13 P8 Ru4'
_chemical_formula_weight 3773.05
_space_group_crystal_system monoclinic
_space_group_IT_number 14
_space_group_name_Hall '-P 2ybc'
_space_group_name_H-M_alt 'P 1 21/c 1'
_atom_sites_solution_hydrogens mixed
_audit_update_record
;
2025-09-12 deposited with the CCDC.	2025-10-27 downloaded from the CCDC.
;
_cell_angle_alpha 90
_cell_angle_beta 98.267(2)
_cell_angle_gamma 90
_cell_formula_units_Z 1
_cell_length_a 18.1160(10)
_cell_length_b 13.1312(8)
_cell_length_c 16.5005(11)
_cell_measurement_reflns_used 9918
_cell_measurement_temperature 100.(2)
_cell_measurement_theta_max 27.3426
_cell_measurement_theta_min 2.5884
_cell_volume 3884.4(4)
_computing_cell_refinement 'SAINT V8.40B (Bruker AXS LLC, 2019)'
_computing_data_collection 'Bruker Instrument Service vV6.2.16'
_computing_data_reduction 'SAINT V8.40B (Bruker AXS LLC, 2019)'
_computing_molecular_graphics 'shelXle (C.B. Huebschle, rev 1365)'
_computing_structure_refinement 'SHELXL-2019/1 (Sheldrick, 2019)'
_computing_structure_solution 'XT, VERSION 2018/2'
_diffrn_ambient_temperature 100.(2)
_diffrn_detector_area_resol_mean 7.3910
_diffrn_measured_fraction_theta_full 0.993
_diffrn_measured_fraction_theta_max 0.993
_diffrn_measurement_device 'three-circle diffractometer'
_diffrn_measurement_device_type 'D8 QUEST ECO'
_diffrn_measurement_method '\f and \w scans'
_diffrn_radiation_monochromator 'doubly curved silicon crystal Bruker Triumph'
_diffrn_radiation_type 'Mo K\a'
_diffrn_radiation_wavelength 0.71076
_diffrn_reflns_av_R_equivalents 0.0796
_diffrn_reflns_av_unetI/netI 0.0628
_diffrn_reflns_limit_h_max 23
_diffrn_reflns_limit_h_min -22
_diffrn_reflns_limit_k_max 17
_diffrn_reflns_limit_k_min -16
_diffrn_reflns_limit_l_max 21
_diffrn_reflns_limit_l_min -21
_diffrn_reflns_number 42107
_diffrn_reflns_theta_full 25.24
_diffrn_reflns_theta_max 27.55
_diffrn_reflns_theta_min 2.20
_diffrn_source_current 20.0
_diffrn_source_power 1.00
_diffrn_source_type 'Ceramic x-ray tube'
_diffrn_source_voltage 50
_exptl_absorpt_coefficient_mu 0.566
_exptl_absorpt_correction_T_max 0.94
_exptl_absorpt_correction_T_min 0.70
_exptl_absorpt_correction_type multi-scan
_exptl_absorpt_process_details
;
Krause, L., Herbst-Irmer, R., Sheldrick, G. M., Stalke, D. (2015).
"Comparison of silver and molybdenum microfocus X-ray sources for
single-crystal structure determination"
J. Appl. Cryst. 48, 3-10.
doi:10.1107/S1600576714022985
;
_exptl_crystal_colour red
_exptl_crystal_density_diffrn 1.613
_exptl_crystal_density_method 'not measured'
_exptl_crystal_description needle
_exptl_crystal_F_000 1914
_exptl_crystal_size_max 0.400
_exptl_crystal_size_mid 0.110
_exptl_crystal_size_min 0.110
_refine_diff_density_max 0.750
_refine_diff_density_min -0.850
_refine_ls_extinction_method none
_refine_ls_goodness_of_fit_ref 1.077
_refine_ls_hydrogen_treatment constr
_refine_ls_matrix_type full
_refine_ls_number_parameters 539
_refine_ls_number_reflns 8902
_refine_ls_number_restraints 6
_refine_ls_restrained_S_all 1.078
_refine_ls_R_factor_all 0.0793
_refine_ls_R_factor_gt 0.0481
_refine_ls_shift/su_max 0.001
_refine_ls_shift/su_mean 0.000
_refine_ls_structure_factor_coef Fsqd
_refine_ls_weighting_details 'w=1/[\s^2^(Fo^2^)+(0.0036P)^2^+8.6479P] where P=(Fo^2^+2Fc^2^)/3'
_refine_ls_weighting_scheme calc
_refine_ls_wR_factor_gt 0.0801
_refine_ls_wR_factor_ref 0.0910
_reflns_Friedel_coverage 0.000
_reflns_number_gt 6595
_reflns_number_total 8902
_reflns_threshold_expression 'I > 2\s(I)'
_cod_data_source_file d5dt01975c2.cif
_cod_data_source_block RT370
_cod_depositor_comments
;
The following automatic conversions were performed:

data item '_exptl_absorpt_correction_type' value 'Multi-Scan' was
changed to 'multi-scan' in accordance with the
/home/data/users/saulius/crontab/automatic-downloads/rss-feeds/RSC/lib/dictionaries/cif_core.dic
dictionary named 'cif_core.dic' version 2.4.2 last updated on
2011-04-26.

Automatic conversion script
Id: cif_fix_values 8170 2020-07-09 18:12:32Z antanas 

 Adding full bibliography for 7719770--7719772.cif.
;
_cod_database_code 7719770

loop_
_space_group_symop_operation_xyz
'x, y, z'
'-x, y+1/2, -z+1/2'
'-x, -y, -z'
'x, -y-1/2, z-1/2'

loop_
_atom_site_type_symbol
_atom_site_label
_atom_site_fract_x
_atom_site_fract_y
_atom_site_fract_z
_atom_site_U_iso_or_equiv
_atom_site_adp_type
_atom_site_calc_flag
_atom_site_refinement_flags_adp
_atom_site_refinement_flags_occupancy
_atom_site_refinement_flags_posn
_atom_site_occupancy
_atom_site_disorder_assembly
_atom_site_disorder_group
O O1W 0.7471(9) 1.2792(13) 0.5070(11) 0.072(4) Uiso d . P G 0.25 . .
H H1WA 0.774139 1.281994 0.467588 0.107000 Uiso d U P G 0.25 . .
H H1WB 0.773778 1.244049 0.545251 0.107000 Uiso d U P G 0.25 . .
Ru Ru1 0.71454(2) 0.68503(2) 0.38587(2) 0.01465(7) Uani d . . . 1 . .
P P21 0.78856(4) 0.66547(6) 0.51107(5) 0.01440(18) Uani d . . . 1 . .
O O44 0.46580(14) 0.5266(2) 0.85636(16) 0.0311(6) Uani d . . . 1 . .
O O51 0.49431(15) 0.2757(2) 1.00852(17) 0.0365(7) Uani d . . . 1 . .
O O52 0.55221(15) 0.1409(2) 0.97345(16) 0.0309(6) Uani d . . . 1 . .
N N7 0.80815(14) 0.7424(2) 0.33947(16) 0.0153(6) Uani d . . . 1 . .
N N18 0.70800(14) 0.8404(2) 0.41091(16) 0.0155(6) Uani d . . . 1 . .
N N35 0.68635(15) 0.5762(2) 0.60171(16) 0.0171(6) Uani d . . . 1 . .
N N38 0.60432(15) 0.4291(2) 0.67975(18) 0.0212(6) Uani d . . . 1 . .
N N43 0.50496(16) 0.5205(2) 0.79179(19) 0.0253(7) Uani d . . . 1 . .
N N45 0.47208(16) 0.4396(2) 0.90482(19) 0.0272(7) Uani d . . . 1 . .
N N50 0.53041(16) 0.2301(3) 0.96117(19) 0.0254(7) Uani d . . . 1 . .
C C2 0.60674(18) 0.6156(3) 0.3973(2) 0.0254(8) Uani d U . . 1 . .
H H2 0.577009 0.625930 0.443225 0.030000 Uiso calc U . R 1 . .
C C3 0.66063(19) 0.5373(3) 0.3918(2) 0.0225(8) Uani d . . . 1 . .
H H3 0.675493 0.483433 0.433833 0.027000 Uiso calc U . R 1 . .
C C4 0.68650(19) 0.5454(3) 0.3150(2) 0.0238(8) Uani d . . . 1 . .
H H4 0.722613 0.498559 0.293425 0.029000 Uiso calc U . R 1 . .
C C5 0.64857(19) 0.6294(3) 0.2722(2) 0.0254(8) Uani d . . . 1 . .
H H5 0.653711 0.652056 0.215453 0.030000 Uiso calc U . R 1 . .
C C6 0.59986(18) 0.6717(3) 0.3230(2) 0.0282(9) Uani d . . . 1 . .
H H6 0.564765 0.729724 0.308004 0.034000 Uiso calc U . R 1 . .
C C8 0.85892(17) 0.6908(3) 0.30575(19) 0.0197(7) Uani d . . . 1 . .
H H8 0.853329 0.619183 0.299483 0.024000 Uiso calc U . R 1 . .
C C9 0.92069(19) 0.7383(3) 0.2790(2) 0.0229(8) Uani d . . . 1 . .
H H9 0.955806 0.699072 0.254763 0.027000 Uiso calc U . R 1 . .
C C10 0.92994(18) 0.8414(3) 0.2879(2) 0.0224(8) Uani d . . . 1 . .
H H10 0.972224 0.873787 0.271395 0.027000 Uiso calc U . R 1 . .
C C11 0.87654(18) 0.8988(3) 0.3217(2) 0.0198(7) Uani d . . . 1 . .
C C12 0.87922(19) 1.0076(3) 0.3321(2) 0.0237(8) Uani d . . . 1 . .
H H12 0.918310 1.044963 0.313216 0.028000 Uiso calc U . R 1 . .
C C13 0.8275(2) 1.0578(3) 0.3679(2) 0.0245(8) Uani d . . . 1 . .
H H13 0.830836 1.129730 0.373606 0.029000 Uiso calc U . R 1 . .
C C14 0.76782(18) 1.0048(3) 0.3975(2) 0.0193(7) Uani d . . . 1 . .
C C15 0.7142(2) 1.0502(3) 0.4387(2) 0.0262(8) Uani d . . . 1 . .
H H15 0.715426 1.121583 0.448245 0.031000 Uiso calc U . R 1 . .
C C16 0.65995(19) 0.9918(3) 0.4651(2) 0.0244(8) Uani d . . . 1 . .
H H16 0.623807 1.022357 0.493764 0.029000 Uiso calc U . R 1 . .
C C17 0.65768(18) 0.8869(3) 0.4500(2) 0.0204(7) Uani d . . . 1 . .
H H17 0.619191 0.847488 0.468028 0.024000 Uiso calc U . R 1 . .
C C19 0.76248(17) 0.8987(2) 0.38521(19) 0.0158(7) Uani d . . . 1 . .
C C20 0.81687(17) 0.8457(2) 0.34720(19) 0.0153(7) Uani d . . . 1 . .
C C22 0.84943(18) 0.7740(3) 0.5417(2) 0.0182(7) Uani d . . . 1 . .
C C23 0.8226(2) 0.8599(3) 0.5769(2) 0.0231(8) Uani d . . . 1 . .
H H23 0.773369 0.859724 0.590321 0.028000 Uiso calc U . R 1 . .
C C24 0.8668(2) 0.9463(3) 0.5928(2) 0.0300(9) Uani d . . . 1 . .
H H24 0.847779 1.004952 0.616420 0.036000 Uiso calc U . R 1 . .
C C25 0.9386(2) 0.9460(3) 0.5740(3) 0.0360(10) Uani d . . . 1 . .
H H25 0.969093 1.004774 0.584661 0.043000 Uiso calc U . R 1 . .
C C26 0.9664(2) 0.8611(3) 0.5398(3) 0.0375(10) Uani d . . . 1 . .
H H26 1.015943 0.861375 0.527194 0.045000 Uiso calc U . R 1 . .
C C27 0.92217(19) 0.7753(3) 0.5237(2) 0.0281(8) Uani d . . . 1 . .
H H27 0.941655 0.716829 0.500289 0.034000 Uiso calc U . R 1 . .
C C28 0.85243(18) 0.5579(2) 0.5265(2) 0.0168(7) Uani d . . . 1 . .
C C29 0.90382(19) 0.5520(3) 0.5981(2) 0.0249(8) Uani d . . . 1 . .
H H29 0.909085 0.607754 0.635168 0.030000 Uiso calc U . R 1 . .
C C30 0.9469(2) 0.4662(3) 0.6156(2) 0.0317(9) Uani d . . . 1 . .
H H30 0.981871 0.463204 0.664316 0.038000 Uiso calc U . R 1 . .
C C31 0.9392(2) 0.3844(3) 0.5623(2) 0.0359(10) Uani d . . . 1 . .
H H31 0.966736 0.323701 0.575848 0.043000 Uiso calc U . R 1 . .
C C32 0.8918(3) 0.3912(3) 0.4896(3) 0.0416(11) Uani d . . . 1 . .
H H32 0.888659 0.336532 0.451536 0.050000 Uiso calc U . R 1 . .
C C33 0.8482(2) 0.4779(3) 0.4715(2) 0.0264(8) Uani d . . . 1 . .
H H33 0.815442 0.482082 0.421209 0.032000 Uiso calc U . R 1 . .
C C34 0.73816(18) 0.6606(2) 0.6013(2) 0.0185(7) Uani d . . . 1 . .
H H34A 0.775348 0.656596 0.651443 0.022000 Uiso calc U . R 1 . .
H H34B 0.710237 0.725095 0.603861 0.022000 Uiso calc U . R 1 . .
C C36 0.72229(18) 0.4852(2) 0.6415(2) 0.0190(7) Uani d . . . 1 . .
H H36A 0.742282 0.501343 0.699108 0.023000 Uiso calc U . R 1 . .
H H36B 0.764615 0.464837 0.613231 0.023000 Uiso calc U . R 1 . .
C C37 0.66770(18) 0.3976(3) 0.6394(2) 0.0209(7) Uani d . . . 1 . .
H H37A 0.649957 0.378103 0.581995 0.025000 Uiso calc U . R 1 . .
H H37B 0.692586 0.337905 0.668031 0.025000 Uiso calc U . R 1 . .
C C39 0.56804(18) 0.5195(3) 0.6396(2) 0.0228(8) Uani d . . . 1 . .
H H39A 0.525294 0.539821 0.667198 0.027000 Uiso calc U . R 1 . .
H H39B 0.548961 0.503804 0.581655 0.027000 Uiso calc U . R 1 . .
C C40 0.62396(18) 0.6060(3) 0.6438(2) 0.0199(7) Uani d . . . 1 . .
H H40A 0.599575 0.667585 0.617589 0.024000 Uiso calc U . R 1 . .
H H40B 0.642497 0.622375 0.701711 0.024000 Uiso calc U . R 1 . .
C C41 0.58552(18) 0.3832(3) 0.7459(2) 0.0187(7) Uani d . . . 1 . .
C C42 0.53650(18) 0.4294(3) 0.7978(2) 0.0195(7) Uani d . . . 1 . .
C C46 0.51681(18) 0.3800(3) 0.8689(2) 0.0208(7) Uani d . . . 1 . .
C C47 0.54584(18) 0.2813(3) 0.8903(2) 0.0202(7) Uani d . . . 1 . .
C C48 0.59224(19) 0.2385(3) 0.8403(2) 0.0236(8) Uani d . . . 1 . .
H H48 0.611666 0.172457 0.853585 0.028000 Uiso calc U . R 1 . .
C C49 0.61207(19) 0.2860(3) 0.7720(2) 0.0226(8) Uani d . . . 1 . .
H H49 0.645019 0.251733 0.741331 0.027000 Uiso calc U . R 1 . .
P P1S 0.84368(5) 0.18420(8) 0.74235(6) 0.0243(2) Uani d . . . 1 . .
F F2S 0.89220(11) 0.17292(16) 0.66941(13) 0.0305(5) Uani d . . . 1 . .
F F3S 0.82030(13) 0.29638(16) 0.71268(15) 0.0412(6) Uani d . . . 1 . .
F F4S 0.79455(13) 0.19475(19) 0.81586(15) 0.0414(6) Uani d . . . 1 . .
F F5S 0.86679(14) 0.07154(16) 0.77256(14) 0.0404(6) Uani d . . . 1 . .
F F6S 0.77251(12) 0.13913(19) 0.68463(15) 0.0438(6) Uani d . . . 1 . .
F F7S 0.91405(12) 0.22909(18) 0.80085(14) 0.0353(5) Uani d . . . 1 . .

loop_
_atom_site_aniso_label
_atom_site_aniso_U_11
_atom_site_aniso_U_22
_atom_site_aniso_U_33
_atom_site_aniso_U_12
_atom_site_aniso_U_13
_atom_site_aniso_U_23
Ru1 0.01222(11) 0.01480(12) 0.01676(13) -0.00228(11) 0.00157(9) 0.00010(12)
P21 0.0127(4) 0.0152(4) 0.0155(4) 0.0002(3) 0.0028(3) 0.0008(3)
O44 0.0319(14) 0.0291(15) 0.0338(15) 0.0065(12) 0.0102(12) -0.0018(12)
O51 0.0342(15) 0.0466(18) 0.0319(16) -0.0015(14) 0.0153(13) 0.0061(13)
O52 0.0327(15) 0.0285(15) 0.0303(15) -0.0045(12) 0.0005(12) 0.0098(12)
N7 0.0138(13) 0.0157(14) 0.0167(14) 0.0000(11) 0.0028(11) 0.0024(11)
N18 0.0151(13) 0.0159(14) 0.0148(14) -0.0009(11) -0.0001(11) 0.0017(11)
N35 0.0177(13) 0.0162(14) 0.0186(15) 0.0013(11) 0.0063(11) 0.0031(11)
N38 0.0152(13) 0.0210(15) 0.0285(17) 0.0012(12) 0.0072(12) 0.0053(13)
N43 0.0252(16) 0.0230(16) 0.0282(17) 0.0021(13) 0.0059(13) -0.0024(13)
N45 0.0232(15) 0.0315(18) 0.0266(17) 0.0015(14) 0.0024(13) -0.0023(14)
N50 0.0192(15) 0.0328(18) 0.0240(17) -0.0082(14) 0.0024(13) 0.0020(14)
C2 0.0130(15) 0.0301(19) 0.034(2) -0.0158(14) 0.0073(14) -0.0104(16)
C3 0.0252(18) 0.0160(17) 0.0258(19) -0.0133(14) 0.0022(15) -0.0031(15)
C4 0.0207(17) 0.0249(19) 0.0253(19) -0.0042(15) 0.0012(15) -0.0104(16)
C5 0.0238(18) 0.031(2) 0.0191(18) -0.0100(16) -0.0032(15) -0.0028(16)
C6 0.0127(15) 0.028(2) 0.040(2) -0.0024(15) -0.0088(15) -0.0063(18)
C8 0.0193(15) 0.0235(17) 0.0172(16) 0.0027(15) 0.0054(13) 0.0033(15)
C9 0.0180(17) 0.034(2) 0.0179(18) 0.0065(15) 0.0057(14) 0.0050(15)
C10 0.0139(15) 0.033(2) 0.0198(18) -0.0031(14) 0.0009(13) 0.0072(15)
C11 0.0155(16) 0.0247(19) 0.0185(17) -0.0038(14) 0.0003(13) 0.0072(14)
C12 0.0211(17) 0.0249(19) 0.0235(19) -0.0105(15) -0.0023(15) 0.0078(15)
C13 0.031(2) 0.0154(17) 0.0250(19) -0.0083(15) -0.0016(16) 0.0036(15)
C14 0.0211(16) 0.0180(17) 0.0167(17) -0.0021(14) -0.0049(14) 0.0038(14)
C15 0.0299(19) 0.0181(18) 0.029(2) 0.0039(15) -0.0022(16) -0.0006(16)
C16 0.0214(17) 0.0242(19) 0.027(2) 0.0076(15) 0.0008(15) 0.0013(16)
C17 0.0173(16) 0.0212(17) 0.0224(18) 0.0055(14) 0.0025(14) 0.0013(15)
C19 0.0156(15) 0.0169(16) 0.0135(16) -0.0041(13) -0.0022(13) 0.0032(13)
C20 0.0125(14) 0.0178(16) 0.0156(16) -0.0033(12) 0.0015(13) 0.0028(13)
C22 0.0216(17) 0.0173(16) 0.0153(17) -0.0025(14) 0.0009(14) 0.0019(13)
C23 0.0247(18) 0.0209(18) 0.0217(19) -0.0039(15) -0.0035(15) 0.0010(15)
C24 0.038(2) 0.0223(19) 0.026(2) -0.0070(17) -0.0073(17) 0.0003(16)
C25 0.036(2) 0.027(2) 0.040(2) -0.0155(18) -0.0129(19) 0.0021(19)
C26 0.025(2) 0.040(2) 0.046(3) -0.0137(18) 0.0029(19) 0.007(2)
C27 0.0205(18) 0.033(2) 0.030(2) -0.0057(16) 0.0025(16) -0.0005(17)
C28 0.0172(15) 0.0171(16) 0.0172(17) 0.0011(13) 0.0063(13) 0.0033(13)
C29 0.0243(18) 0.027(2) 0.0216(19) 0.0067(15) -0.0013(15) -0.0039(16)
C30 0.029(2) 0.044(2) 0.022(2) 0.0174(18) 0.0022(16) 0.0049(18)
C31 0.040(2) 0.041(2) 0.029(2) 0.024(2) 0.0107(18) 0.0058(19)
C32 0.057(3) 0.035(2) 0.031(2) 0.024(2) 0.001(2) -0.0063(19)
C33 0.0290(19) 0.029(2) 0.0214(19) 0.0105(16) 0.0029(15) -0.0005(16)
C34 0.0187(16) 0.0170(17) 0.0203(17) -0.0034(13) 0.0043(14) -0.0017(13)
C36 0.0188(16) 0.0190(17) 0.0202(18) 0.0022(14) 0.0067(14) 0.0020(14)
C37 0.0211(17) 0.0194(18) 0.0239(19) 0.0008(14) 0.0088(14) 0.0033(15)
C39 0.0174(16) 0.0242(19) 0.027(2) 0.0030(14) 0.0042(15) 0.0065(15)
C40 0.0168(16) 0.0182(17) 0.0253(19) 0.0042(13) 0.0056(14) 0.0024(14)
C41 0.0151(15) 0.0172(17) 0.0236(18) -0.0049(13) 0.0025(14) 0.0025(14)
C42 0.0158(16) 0.0198(17) 0.0227(18) -0.0026(13) 0.0026(14) 0.0011(14)
C46 0.0134(15) 0.0251(18) 0.0232(18) -0.0041(14) 0.0004(14) -0.0038(15)
C47 0.0167(16) 0.0235(18) 0.0197(18) -0.0076(14) 0.0002(14) 0.0045(14)
C48 0.0231(17) 0.0185(18) 0.029(2) -0.0011(14) 0.0023(15) 0.0051(15)
C49 0.0210(17) 0.0204(18) 0.027(2) 0.0003(14) 0.0068(15) 0.0010(15)
P1S 0.0217(4) 0.0183(4) 0.0334(5) -0.0002(4) 0.0056(4) -0.0030(4)
F2S 0.0305(11) 0.0259(12) 0.0369(12) -0.0027(10) 0.0109(9) -0.0032(10)
F3S 0.0471(14) 0.0223(12) 0.0530(15) 0.0127(11) 0.0031(12) 0.0012(11)
F4S 0.0397(13) 0.0399(14) 0.0492(15) -0.0030(12) 0.0214(11) -0.0107(12)
F5S 0.0633(16) 0.0186(11) 0.0411(14) 0.0068(11) 0.0137(12) 0.0015(10)
F6S 0.0283(12) 0.0514(16) 0.0505(15) -0.0125(11) 0.0016(11) -0.0136(13)
F7S 0.0279(11) 0.0409(14) 0.0357(13) -0.0029(10) 0.0003(10) -0.0111(11)

loop_
_atom_type_symbol
_atom_type_description
_atom_type_scat_dispersion_real
_atom_type_scat_dispersion_imag
_atom_type_scat_source
C C 0.0033 0.0016 'International Tables Vol C Tables 4.2.6.8 and 6.1.1.4'
H H 0.0000 0.0000 'International Tables Vol C Tables 4.2.6.8 and 6.1.1.4'
F F 0.0171 0.0103 'International Tables Vol C Tables 4.2.6.8 and 6.1.1.4'
N N 0.0061 0.0033 'International Tables Vol C Tables 4.2.6.8 and 6.1.1.4'
O O 0.0106 0.0060 'International Tables Vol C Tables 4.2.6.8 and 6.1.1.4'
P P 0.1023 0.0942 'International Tables Vol C Tables 4.2.6.8 and 6.1.1.4'
Ru Ru -1.2594 0.8363 'International Tables Vol C Tables 4.2.6.8 and 6.1.1.4'

loop_
_geom_angle_atom_site_label_1
_geom_angle_atom_site_label_2
_geom_angle_atom_site_label_3
_geom_angle_site_symmetry_1
_geom_angle_site_symmetry_3
_geom_angle
_geom_angle_publ_flag
H1WA O1W H1WB . . 104.500000 ?
N18 Ru1 N7 . . 78.06(10) ?
N18 Ru1 C3 . . 145.27(12) ?
N7 Ru1 C3 . . 136.61(12) ?
N18 Ru1 C2 . . 108.27(12) ?
N7 Ru1 C2 . . 163.61(12) ?
C3 Ru1 C2 . . 38.20(13) ?
N18 Ru1 C6 . . 95.44(12) ?
N7 Ru1 C6 . . 128.06(13) ?
C3 Ru1 C6 . . 63.27(14) ?
C2 Ru1 C6 . . 37.88(14) ?
N18 Ru1 C4 . . 155.00(12) ?
N7 Ru1 C4 . . 104.07(12) ?
C3 Ru1 C4 . . 37.77(13) ?
C2 Ru1 C4 . . 63.67(13) ?
C6 Ru1 C4 . . 63.26(13) ?
N18 Ru1 C5 . . 116.98(12) ?
N7 Ru1 C5 . . 100.19(12) ?
C3 Ru1 C5 . . 63.30(14) ?
C2 Ru1 C5 . . 63.42(14) ?
C6 Ru1 C5 . . 37.58(14) ?
C4 Ru1 C5 . . 38.05(13) ?
N18 Ru1 P21 . . 88.50(7) ?
N7 Ru1 P21 . . 88.32(7) ?
C3 Ru1 P21 . . 93.85(10) ?
C2 Ru1 P21 . . 106.68(10) ?
C6 Ru1 P21 . . 143.47(11) ?
C4 Ru1 P21 . . 116.33(10) ?
C5 Ru1 P21 . . 154.22(10) ?
C28 P21 C22 . . 102.74(15) ?
C28 P21 C34 . . 103.73(15) ?
C22 P21 C34 . . 98.69(15) ?
C28 P21 Ru1 . . 119.13(11) ?
C22 P21 Ru1 . . 114.23(11) ?
C34 P21 Ru1 . . 115.60(11) ?
N43 O44 N45 . . 113.1(3) ?
C8 N7 C20 . . 117.9(3) ?
C8 N7 Ru1 . . 127.9(2) ?
C20 N7 Ru1 . . 114.2(2) ?
C17 N18 C19 . . 117.9(3) ?
C17 N18 Ru1 . . 127.1(2) ?
C19 N18 Ru1 . . 115.0(2) ?
C34 N35 C40 . . 110.0(3) ?
C34 N35 C36 . . 112.2(3) ?
C40 N35 C36 . . 109.2(3) ?
C41 N38 C37 . . 123.5(3) ?
C41 N38 C39 . . 125.8(3) ?
C37 N38 C39 . . 110.6(3) ?
C42 N43 O44 . . 105.2(3) ?
C46 N45 O44 . . 103.5(3) ?
O51 N50 O52 . . 122.3(3) ?
O51 N50 C47 . . 118.4(3) ?
O52 N50 C47 . . 119.2(3) ?
C6 C2 C3 . . 107.1(3) ?
C6 C2 Ru1 . . 71.21(19) ?
C3 C2 Ru1 . . 70.62(18) ?
C6 C2 H2 . . 126.400000 ?
C3 C2 H2 . . 126.400000 ?
Ru1 C2 H2 . . 126.400000 ?
C4 C3 C2 . . 108.7(3) ?
C4 C3 Ru1 . . 71.65(19) ?
C2 C3 Ru1 . . 71.18(19) ?
C4 C3 H3 . . 125.600000 ?
C2 C3 H3 . . 125.600000 ?
Ru1 C3 H3 . . 125.600000 ?
C3 C4 C5 . . 107.6(3) ?
C3 C4 Ru1 . . 70.57(19) ?
C5 C4 Ru1 . . 71.1(2) ?
C3 C4 H4 . . 126.200000 ?
C5 C4 H4 . . 126.200000 ?
Ru1 C4 H4 . . 126.200000 ?
C6 C5 C4 . . 107.9(3) ?
C6 C5 Ru1 . . 70.97(19) ?
C4 C5 Ru1 . . 70.84(19) ?
C6 C5 H5 . . 126.000000 ?
C4 C5 H5 . . 126.000000 ?
Ru1 C5 H5 . . 126.000000 ?
C5 C6 C2 . . 108.8(3) ?
C5 C6 Ru1 . . 71.45(19) ?
C2 C6 Ru1 . . 70.91(18) ?
C5 C6 H6 . . 125.600000 ?
C2 C6 H6 . . 125.600000 ?
Ru1 C6 H6 . . 125.600000 ?
N7 C8 C9 . . 122.4(3) ?
N7 C8 H8 . . 118.800000 ?
C9 C8 H8 . . 118.800000 ?
C10 C9 C8 . . 119.7(3) ?
C10 C9 H9 . . 120.200000 ?
C8 C9 H9 . . 120.200000 ?
C9 C10 C11 . . 119.6(3) ?
C9 C10 H10 . . 120.200000 ?
C11 C10 H10 . . 120.200000 ?
C20 C11 C10 . . 117.2(3) ?
C20 C11 C12 . . 118.2(3) ?
C10 C11 C12 . . 124.6(3) ?
C13 C12 C11 . . 121.6(3) ?
C13 C12 H12 . . 119.200000 ?
C11 C12 H12 . . 119.200000 ?
C12 C13 C14 . . 121.2(3) ?
C12 C13 H13 . . 119.400000 ?
C14 C13 H13 . . 119.400000 ?
C15 C14 C19 . . 117.0(3) ?
C15 C14 C13 . . 124.8(3) ?
C19 C14 C13 . . 118.2(3) ?
C16 C15 C14 . . 119.8(3) ?
C16 C15 H15 . . 120.100000 ?
C14 C15 H15 . . 120.100000 ?
C15 C16 C17 . . 120.0(3) ?
C15 C16 H16 . . 120.000000 ?
C17 C16 H16 . . 120.000000 ?
N18 C17 C16 . . 122.1(3) ?
N18 C17 H17 . . 119.000000 ?
C16 C17 H17 . . 119.000000 ?
N18 C19 C14 . . 123.2(3) ?
N18 C19 C20 . . 116.2(3) ?
C14 C19 C20 . . 120.6(3) ?
N7 C20 C11 . . 123.3(3) ?
N7 C20 C19 . . 116.6(3) ?
C11 C20 C19 . . 120.2(3) ?
C23 C22 C27 . . 118.6(3) ?
C23 C22 P21 . . 121.1(3) ?
C27 C22 P21 . . 120.1(3) ?
C22 C23 C24 . . 121.0(3) ?
C22 C23 H23 . . 119.500000 ?
C24 C23 H23 . . 119.500000 ?
C25 C24 C23 . . 119.4(4) ?
C25 C24 H24 . . 120.300000 ?
C23 C24 H24 . . 120.300000 ?
C26 C25 C24 . . 120.4(4) ?
C26 C25 H25 . . 119.800000 ?
C24 C25 H25 . . 119.800000 ?
C25 C26 C27 . . 120.1(4) ?
C25 C26 H26 . . 119.900000 ?
C27 C26 H26 . . 119.900000 ?
C26 C27 C22 . . 120.5(4) ?
C26 C27 H27 . . 119.700000 ?
C22 C27 H27 . . 119.700000 ?
C33 C28 C29 . . 118.7(3) ?
C33 C28 P21 . . 121.6(3) ?
C29 C28 P21 . . 119.6(3) ?
C30 C29 C28 . . 120.7(3) ?
C30 C29 H29 . . 119.600000 ?
C28 C29 H29 . . 119.600000 ?
C29 C30 C31 . . 120.0(4) ?
C29 C30 H30 . . 120.000000 ?
C31 C30 H30 . . 120.000000 ?
C32 C31 C30 . . 119.9(4) ?
C32 C31 H31 . . 120.100000 ?
C30 C31 H31 . . 120.100000 ?
C31 C32 C33 . . 120.2(4) ?
C31 C32 H32 . . 119.900000 ?
C33 C32 H32 . . 119.900000 ?
C28 C33 C32 . . 120.3(3) ?
C28 C33 H33 . . 119.900000 ?
C32 C33 H33 . . 119.900000 ?
N35 C34 P21 . . 115.0(2) ?
N35 C34 H34A . . 108.500000 ?
P21 C34 H34A . . 108.500000 ?
N35 C34 H34B . . 108.500000 ?
P21 C34 H34B . . 108.500000 ?
H34A C34 H34B . . 107.500000 ?
N35 C36 C37 . . 111.2(3) ?
N35 C36 H36A . . 109.400000 ?
C37 C36 H36A . . 109.400000 ?
N35 C36 H36B . . 109.400000 ?
C37 C36 H36B . . 109.400000 ?
H36A C36 H36B . . 108.000000 ?
N38 C37 C36 . . 109.1(3) ?
N38 C37 H37A . . 109.900000 ?
C36 C37 H37A . . 109.900000 ?
N38 C37 H37B . . 109.900000 ?
C36 C37 H37B . . 109.900000 ?
H37A C37 H37B . . 108.300000 ?
N38 C39 C40 . . 109.4(3) ?
N38 C39 H39A . . 109.800000 ?
C40 C39 H39A . . 109.800000 ?
N38 C39 H39B . . 109.800000 ?
C40 C39 H39B . . 109.800000 ?
H39A C39 H39B . . 108.200000 ?
N35 C40 C39 . . 109.5(3) ?
N35 C40 H40A . . 109.800000 ?
C39 C40 H40A . . 109.800000 ?
N35 C40 H40B . . 109.800000 ?
C39 C40 H40B . . 109.800000 ?
H40A C40 H40B . . 108.200000 ?
N38 C41 C49 . . 122.9(3) ?
N38 C41 C42 . . 122.9(3) ?
C49 C41 C42 . . 114.2(3) ?
N43 C42 C46 . . 108.4(3) ?
N43 C42 C41 . . 128.9(3) ?
C46 C42 C41 . . 122.7(3) ?
N45 C46 C47 . . 130.9(3) ?
N45 C46 C42 . . 109.8(3) ?
C47 C46 C42 . . 119.3(3) ?
C48 C47 N50 . . 120.8(3) ?
C48 C47 C46 . . 117.2(3) ?
N50 C47 C46 . . 121.9(3) ?
C49 C48 C47 . . 123.8(3) ?
C49 C48 H48 . . 118.100000 ?
C47 C48 H48 . . 118.100000 ?
C48 C49 C41 . . 122.8(3) ?
C48 C49 H49 . . 118.600000 ?
C41 C49 H49 . . 118.600000 ?
F3S P1S F2S . . 90.29(13) ?
F3S P1S F7S . . 89.91(13) ?
F2S P1S F7S . . 90.67(12) ?
F3S P1S F5S . . 179.63(15) ?
F2S P1S F5S . . 90.07(12) ?
F7S P1S F5S . . 90.15(13) ?
F3S P1S F6S . . 90.19(14) ?
F2S P1S F6S . . 90.05(12) ?
F7S P1S F6S . . 179.28(14) ?
F5S P1S F6S . . 89.76(14) ?
F3S P1S F4S . . 90.04(14) ?
F2S P1S F4S . . 179.59(14) ?
F7S P1S F4S . . 89.57(13) ?
F5S P1S F4S . . 89.60(13) ?
F6S P1S F4S . . 89.71(13) ?

loop_
_geom_bond_atom_site_label_1
_geom_bond_atom_site_label_2
_geom_bond_site_symmetry_2
_geom_bond_distance
_geom_bond_publ_flag
O1W H1WA . 0.870000 ?
O1W H1WB . 0.870000 ?
Ru1 N18 . 2.089(3) ?
Ru1 N7 . 2.098(3) ?
Ru1 C3 . 2.181(3) ?
Ru1 C2 . 2.188(3) ?
Ru1 C6 . 2.192(3) ?
Ru1 C4 . 2.195(3) ?
Ru1 C5 . 2.198(3) ?
Ru1 P21 . 2.3098(9) ?
P21 C28 . 1.821(3) ?
P21 C22 . 1.829(3) ?
P21 C34 . 1.857(3) ?
O44 N43 . 1.365(4) ?
O44 N45 . 1.389(4) ?
O51 N50 . 1.242(4) ?
O52 N50 . 1.243(4) ?
N7 C8 . 1.327(4) ?
N7 C20 . 1.369(4) ?
N18 C17 . 1.337(4) ?
N18 C19 . 1.364(4) ?
N35 C34 . 1.453(4) ?
N35 C40 . 1.462(4) ?
N35 C36 . 1.470(4) ?
N38 C41 . 1.334(4) ?
N38 C37 . 1.467(4) ?
N38 C39 . 1.468(4) ?
N43 C42 . 1.323(4) ?
N45 C46 . 1.326(4) ?
N50 C47 . 1.412(4) ?
C2 C6 . 1.422(5) ?
C2 C3 . 1.429(5) ?
C2 H2 . 1.000000 ?
C3 C4 . 1.416(5) ?
C3 H3 . 1.000000 ?
C4 C5 . 1.432(5) ?
C4 H4 . 1.000000 ?
C5 C6 . 1.414(5) ?
C5 H5 . 1.000000 ?
C6 H6 . 1.000000 ?
C8 C9 . 1.407(5) ?
C8 H8 . 0.950000 ?
C9 C10 . 1.369(5) ?
C9 H9 . 0.950000 ?
C10 C11 . 1.404(5) ?
C10 H10 . 0.950000 ?
C11 C20 . 1.401(4) ?
C11 C12 . 1.439(5) ?
C12 C13 . 1.350(5) ?
C12 H12 . 0.950000 ?
C13 C14 . 1.430(5) ?
C13 H13 . 0.950000 ?
C14 C15 . 1.397(5) ?
C14 C19 . 1.409(5) ?
C15 C16 . 1.367(5) ?
C15 H15 . 0.950000 ?
C16 C17 . 1.399(5) ?
C16 H16 . 0.950000 ?
C17 H17 . 0.950000 ?
C19 C20 . 1.423(5) ?
C22 C23 . 1.387(5) ?
C22 C27 . 1.392(5) ?
C23 C24 . 1.392(5) ?
C23 H23 . 0.950000 ?
C24 C25 . 1.380(6) ?
C24 H24 . 0.950000 ?
C25 C26 . 1.377(6) ?
C25 H25 . 0.950000 ?
C26 C27 . 1.387(5) ?
C26 H26 . 0.950000 ?
C27 H27 . 0.950000 ?
C28 C33 . 1.383(5) ?
C28 C29 . 1.398(5) ?
C29 C30 . 1.377(5) ?
C29 H29 . 0.950000 ?
C30 C31 . 1.382(6) ?
C30 H30 . 0.950000 ?
C31 C32 . 1.375(6) ?
C31 H31 . 0.950000 ?
C32 C33 . 1.393(5) ?
C32 H32 . 0.950000 ?
C33 H33 . 0.950000 ?
C34 H34A . 0.990000 ?
C34 H34B . 0.990000 ?
C36 C37 . 1.514(5) ?
C36 H36A . 0.990000 ?
C36 H36B . 0.990000 ?
C37 H37A . 0.990000 ?
C37 H37B . 0.990000 ?
C39 C40 . 1.517(5) ?
C39 H39A . 0.990000 ?
C39 H39B . 0.990000 ?
C40 H40A . 0.990000 ?
C40 H40B . 0.990000 ?
C41 C49 . 1.409(5) ?
C41 C42 . 1.452(5) ?
C42 C46 . 1.431(5) ?
C46 C47 . 1.423(5) ?
C47 C48 . 1.380(5) ?
C48 C49 . 1.379(5) ?
C48 H48 . 0.950000 ?
C49 H49 . 0.950000 ?
P1S F3S . 1.590(2) ?
P1S F2S . 1.596(2) ?
P1S F7S . 1.597(2) ?
P1S F5S . 1.598(2) ?
P1S F6S . 1.602(2) ?
P1S F4S . 1.610(2) ?

loop_
_geom_torsion_atom_site_label_1
_geom_torsion_atom_site_label_2
_geom_torsion_atom_site_label_3
_geom_torsion_atom_site_label_4
_geom_torsion_site_symmetry_1
_geom_torsion_site_symmetry_2
_geom_torsion_site_symmetry_3
_geom_torsion_site_symmetry_4
_geom_torsion
_geom_torsion_publ_flag
N45 O44 N43 C42 . . . . 0.3(4) ?
N43 O44 N45 C46 . . . . 0.6(4) ?
C6 C2 C3 C4 . . . . 0.0(4) ?
Ru1 C2 C3 C4 . . . . -62.2(2) ?
C6 C2 C3 Ru1 . . . . 62.3(2) ?
C2 C3 C4 C5 . . . . 0.1(4) ?
Ru1 C3 C4 C5 . . . . -61.9(2) ?
C2 C3 C4 Ru1 . . . . 61.9(2) ?
C3 C4 C5 C6 . . . . -0.1(4) ?
Ru1 C4 C5 C6 . . . . -61.7(2) ?
C3 C4 C5 Ru1 . . . . 61.5(2) ?
C4 C5 C6 C2 . . . . 0.2(4) ?
Ru1 C5 C6 C2 . . . . -61.4(2) ?
C4 C5 C6 Ru1 . . . . 61.6(2) ?
C3 C2 C6 C5 . . . . -0.1(4) ?
Ru1 C2 C6 C5 . . . . 61.7(2) ?
C3 C2 C6 Ru1 . . . . -61.9(2) ?
C20 N7 C8 C9 . . . . 0.6(5) ?
Ru1 N7 C8 C9 . . . . -178.1(2) ?
N7 C8 C9 C10 . . . . 0.4(5) ?
C8 C9 C10 C11 . . . . -1.7(5) ?
C9 C10 C11 C20 . . . . 2.0(5) ?
C9 C10 C11 C12 . . . . -178.2(3) ?
C20 C11 C12 C13 . . . . 2.3(5) ?
C10 C11 C12 C13 . . . . -177.4(3) ?
C11 C12 C13 C14 . . . . 0.2(5) ?
C12 C13 C14 C15 . . . . 176.9(3) ?
C12 C13 C14 C19 . . . . -2.6(5) ?
C19 C14 C15 C16 . . . . 0.2(5) ?
C13 C14 C15 C16 . . . . -179.3(3) ?
C14 C15 C16 C17 . . . . -0.8(5) ?
C19 N18 C17 C16 . . . . -0.3(5) ?
Ru1 N18 C17 C16 . . . . 178.4(2) ?
C15 C16 C17 N18 . . . . 0.9(5) ?
C17 N18 C19 C14 . . . . -0.3(5) ?
Ru1 N18 C19 C14 . . . . -179.2(2) ?
C17 N18 C19 C20 . . . . 177.3(3) ?
Ru1 N18 C19 C20 . . . . -1.6(4) ?
C15 C14 C19 N18 . . . . 0.4(5) ?
C13 C14 C19 N18 . . . . 179.9(3) ?
C15 C14 C19 C20 . . . . -177.1(3) ?
C13 C14 C19 C20 . . . . 2.4(5) ?
C8 N7 C20 C11 . . . . -0.3(5) ?
Ru1 N7 C20 C11 . . . . 178.6(2) ?
C8 N7 C20 C19 . . . . -178.7(3) ?
Ru1 N7 C20 C19 . . . . 0.3(4) ?
C10 C11 C20 N7 . . . . -1.0(5) ?
C12 C11 C20 N7 . . . . 179.2(3) ?
C10 C11 C20 C19 . . . . 177.3(3) ?
C12 C11 C20 C19 . . . . -2.5(5) ?
N18 C19 C20 N7 . . . . 0.9(4) ?
C14 C19 C20 N7 . . . . 178.5(3) ?
N18 C19 C20 C11 . . . . -177.5(3) ?
C14 C19 C20 C11 . . . . 0.1(5) ?
C28 P21 C22 C23 . . . . -148.5(3) ?
C34 P21 C22 C23 . . . . -42.2(3) ?
Ru1 P21 C22 C23 . . . . 81.1(3) ?
C28 P21 C22 C27 . . . . 37.0(3) ?
C34 P21 C22 C27 . . . . 143.3(3) ?
Ru1 P21 C22 C27 . . . . -93.5(3) ?
C27 C22 C23 C24 . . . . 1.0(5) ?
P21 C22 C23 C24 . . . . -173.6(3) ?
C22 C23 C24 C25 . . . . -0.6(5) ?
C23 C24 C25 C26 . . . . 0.0(6) ?
C24 C25 C26 C27 . . . . 0.3(6) ?
C25 C26 C27 C22 . . . . 0.2(6) ?
C23 C22 C27 C26 . . . . -0.8(5) ?
P21 C22 C27 C26 . . . . 173.9(3) ?
C22 P21 C28 C33 . . . . -139.6(3) ?
C34 P21 C28 C33 . . . . 118.0(3) ?
Ru1 P21 C28 C33 . . . . -12.2(3) ?
C22 P21 C28 C29 . . . . 44.8(3) ?
C34 P21 C28 C29 . . . . -57.6(3) ?
Ru1 P21 C28 C29 . . . . 172.2(2) ?
C33 C28 C29 C30 . . . . -3.1(5) ?
P21 C28 C29 C30 . . . . 172.6(3) ?
C28 C29 C30 C31 . . . . -0.4(6) ?
C29 C30 C31 C32 . . . . 3.8(6) ?
C30 C31 C32 C33 . . . . -3.6(7) ?
C29 C28 C33 C32 . . . . 3.2(6) ?
P21 C28 C33 C32 . . . . -172.4(3) ?
C31 C32 C33 C28 . . . . 0.1(7) ?
C40 N35 C34 P21 . . . . -149.0(2) ?
C36 N35 C34 P21 . . . . 89.3(3) ?
C28 P21 C34 N35 . . . . -70.4(3) ?
C22 P21 C34 N35 . . . . -175.9(2) ?
Ru1 P21 C34 N35 . . . . 61.8(3) ?
C34 N35 C36 C37 . . . . -178.7(3) ?
C40 N35 C36 C37 . . . . 59.1(3) ?
C41 N38 C37 C36 . . . . -119.4(3) ?
C39 N38 C37 C36 . . . . 57.9(4) ?
N35 C36 C37 N38 . . . . -57.8(4) ?
C41 N38 C39 C40 . . . . 117.6(4) ?
C37 N38 C39 C40 . . . . -59.6(4) ?
C34 N35 C40 C39 . . . . 176.8(3) ?
C36 N35 C40 C39 . . . . -59.8(3) ?
N38 C39 C40 N35 . . . . 60.4(4) ?
C37 N38 C41 C49 . . . . -16.2(5) ?
C39 N38 C41 C49 . . . . 167.0(3) ?
C37 N38 C41 C42 . . . . 163.2(3) ?
C39 N38 C41 C42 . . . . -13.6(5) ?
O44 N43 C42 C46 . . . . -1.1(4) ?
O44 N43 C42 C41 . . . . -178.8(3) ?
N38 C41 C42 N43 . . . . -2.2(6) ?
C49 C41 C42 N43 . . . . 177.3(3) ?
N38 C41 C42 C46 . . . . -179.7(3) ?
C49 C41 C42 C46 . . . . -0.3(5) ?
O44 N45 C46 C47 . . . . 178.4(3) ?
O44 N45 C46 C42 . . . . -1.2(4) ?
N43 C42 C46 N45 . . . . 1.5(4) ?
C41 C42 C46 N45 . . . . 179.5(3) ?
N43 C42 C46 C47 . . . . -178.2(3) ?
C41 C42 C46 C47 . . . . -0.2(5) ?
O51 N50 C47 C48 . . . . 173.1(3) ?
O52 N50 C47 C48 . . . . -8.0(5) ?
O51 N50 C47 C46 . . . . -4.6(5) ?
O52 N50 C47 C46 . . . . 174.3(3) ?
N45 C46 C47 C48 . . . . -179.5(3) ?
C42 C46 C47 C48 . . . . 0.1(5) ?
N45 C46 C47 N50 . . . . -1.7(6) ?
C42 C46 C47 N50 . . . . 177.9(3) ?
N50 C47 C48 C49 . . . . -177.3(3) ?
C46 C47 C48 C49 . . . . 0.5(5) ?
C47 C48 C49 C41 . . . . -1.1(6) ?
N38 C41 C49 C48 . . . . -179.7(3) ?
C42 C41 C49 C48 . . . . 0.9(5) ?
